data_1569898
loop_
_publ_author_name
'Guan, Lei'
'Wang, Ying'
'Jin, Hongzhe'
'Yin, Pengpeng'

_publ_section_title
;
 A new route for the syntheses of coordination polymers using magnetic
 influence: syntheses, crystal structures and fluorescence properties.
;
_journal_issue 6
_journal_name_full IUCrJ
_journal_paper_doi 10.1107/S2052252523007650
_journal_volume 10
_journal_year 2023
_chemical_formula_moiety 'C24 H18 Cu N4 O7'
_chemical_formula_sum 'C24 H18 Cu N4 O7'
_chemical_formula_weight 537.96
_space_group_crystal_system monoclinic
_space_group_IT_number 14
_space_group_name_Hall '-P 2yn'
_space_group_name_H-M_alt 'P 1 21/n 1'
_atom_sites_solution_hydrogens mixed
_atom_sites_solution_primary dual
_audit_creation_date 2021-08-18
_audit_creation_method
;
Olex2 1.5
(compiled 2021.07.19 svn.r715e62df for OlexSys, GUI svn.r6383)
;
_cell_angle_alpha 90
_cell_angle_beta 100.371(2)
_cell_angle_gamma 90
_cell_formula_units_Z 4
_cell_length_a 7.2074(4)
_cell_length_b 16.8579(7)
_cell_length_c 18.3599(7)
_cell_measurement_reflns_used 7226
_cell_measurement_temperature 193.00
_cell_measurement_theta_max 27.33
_cell_measurement_theta_min 2.26
_cell_volume 2194.31(17)
_computing_cell_refinement 'SAINT V8.40A (Bruker, 2019)'
_computing_data_reduction 'SAINT V8.40A (Bruker, 2019)'
_computing_molecular_graphics 'Olex2 1.5 (Dolomanov et al., 2009)'
_computing_publication_material 'Olex2 1.5 (Dolomanov et al., 2009)'
_computing_structure_refinement 'SHELXL 2018/3 (Sheldrick, 2015)'
_computing_structure_solution 'SHELXT 2018/2 (Sheldrick, 2018)'
_diffrn_ambient_temperature 193.00
_diffrn_measured_fraction_theta_full 1.000
_diffrn_measured_fraction_theta_max 0.998
_diffrn_measurement_device_type 'Bruker D8 VENTURE PHOTON 100'
_diffrn_measurement_method '\f and \w scans'
_diffrn_radiation_type MoK\a
_diffrn_radiation_wavelength 0.71073
_diffrn_reflns_av_R_equivalents 0.0700
_diffrn_reflns_av_unetI/netI 0.0474
_diffrn_reflns_Laue_measured_fraction_full 1.000
_diffrn_reflns_Laue_measured_fraction_max 0.998
_diffrn_reflns_number 5029
_diffrn_reflns_point_group_measured_fraction_full 1.000
_diffrn_reflns_point_group_measured_fraction_max 0.998
_diffrn_reflns_theta_full 25.242
_diffrn_reflns_theta_max 27.487
_diffrn_reflns_theta_min 2.255
_diffrn_source_current 40.0
_diffrn_source_power 2.0
_diffrn_source_voltage 50.0
_diffrn_standards_number 0
_exptl_absorpt_coefficient_mu 1.052
_exptl_absorpt_correction_T_max 0.745553
_exptl_absorpt_correction_T_min 0.676594
_exptl_absorpt_correction_type multi-scan
_exptl_absorpt_process_details
;
 TWINABS-2012/1 (Bruker,2012) was used for absorption correction.
 
For component 1:
 wR2(int) was 0.0959 before and 0.0602 after correction.
 
For component 2:
 wR2(int) was 0.1292 before and 0.0614 after correction.
 The Ratio of minimum to maximum transmission is 0.91.

Final HKLF 4 output contains 37521 reflections, Rint = 0.0700
 (18065 with I > 3sig(I), Rint = 0.0528)
;
_exptl_crystal_density_diffrn 1.628
_exptl_crystal_description block
_exptl_crystal_F_000 1100
_exptl_crystal_size_max 0.12
_exptl_crystal_size_mid 0.1
_exptl_crystal_size_min 0.1
_refine_diff_density_max 0.456
_refine_diff_density_min -0.399
_refine_diff_density_rms 0.089
_refine_ls_extinction_method none
_refine_ls_goodness_of_fit_ref 1.065
_refine_ls_hydrogen_treatment constr
_refine_ls_matrix_type full
_refine_ls_number_parameters 330
_refine_ls_number_reflns 5029
_refine_ls_number_restraints 1
_refine_ls_restrained_S_all 1.066
_refine_ls_R_factor_all 0.0692
_refine_ls_R_factor_gt 0.0472
_refine_ls_shift/su_max 0.001
_refine_ls_shift/su_mean 0.000
_refine_ls_structure_factor_coef Fsqd
_refine_ls_weighting_details 'w=1/[\s^2^(Fo^2^)+(0.0294P)^2^+3.8358P] where P=(Fo^2^+2Fc^2^)/3'
_refine_ls_weighting_scheme calc
_refine_ls_wR_factor_gt 0.0956
_refine_ls_wR_factor_ref 0.1042
_reflns_Friedel_coverage 0.000
_reflns_number_gt 3908
_reflns_number_total 5029
_reflns_threshold_expression 'I > 2\s(I)'
_cod_data_source_file ed5029.cif
_cod_data_source_block compound_5
_cod_database_code 1569898
_shelx_shelxl_version_number 2018/3
_shelx_space_group_comment
;
The symmetry employed for this shelxl refinement is uniquely defined
by the following loop, which should always be used as a source of
symmetry information in preference to the above space-group names.
They are only intended as comments.
;
_shelx_estimated_absorpt_t_max 0.902
_shelx_estimated_absorpt_t_min 0.884
_olex2_refinement_description
;
1. Fixed Uiso
 At 1.2 times of:
  All C(H) groups
 At 1.5 times of:
  All O(H) groups, All O(H,H) groups
2. Restrained distances
 Cu1-H7A \\sim Cu1-H7B
 with sigma of 0.02
3.a Free rotating group:
 O7(H7A,H7B)
3.b Aromatic/amide H refined with riding coordinates:
 C1(H1A), C2(H2), C6(H6), C9(H9), C10(H10), C13(H13), C15(H15), C16(H16),
 C18(H18), C19(H19), C21(H21), C22(H22), C23(H23), C24(H24)
3.c Idealised tetrahedral OH refined as rotating group:
 O1(H1), O4(H4)
;
_olex2_submission_special_instructions 'No special instructions were received'

loop_
_space_group_symop_operation_xyz
'x, y, z'
'-x+1/2, y+1/2, -z+1/2'
'-x, -y, -z'
'x-1/2, -y-1/2, z-1/2'

loop_
_atom_site_label
_atom_site_type_symbol
_atom_site_fract_x
_atom_site_fract_y
_atom_site_fract_z
_atom_site_U_iso_or_equiv
_atom_site_adp_type
_atom_site_occupancy
_atom_site_site_symmetry_order
_atom_site_calc_flag
_atom_site_refinement_flags_posn
_atom_site_refinement_flags_adp
_atom_site_refinement_flags_occupancy
_atom_site_disorder_assembly
_atom_site_disorder_group
Cu1 Cu 0.31864(6) 0.13366(2) 0.56014(2) 0.01895(11) Uani 1 1 d D . . . .
O1 O 0.1531(4) 0.80474(12) 0.59486(12) 0.0314(6) Uani 1 1 d . . . . .
H1 H 0.162990 0.849279 0.575413 0.047 Uiso 1 1 calc R U . . .
O2 O 0.2185(4) 0.90228(12) 0.49903(12) 0.0300(5) Uani 1 1 d . . . . .
O3 O 0.3640(3) 0.86371(11) 0.40781(11) 0.0235(5) Uani 1 1 d . . . . .
O4 O 0.4051(4) 0.23068(12) 0.26640(12) 0.0337(6) Uani 1 1 d . . . . .
H4 H 0.407268 0.189769 0.292663 0.051 Uiso 1 1 calc R U . . .
O5 O 0.3408(4) 0.14754(11) 0.37808(11) 0.0274(5) Uani 1 1 d . . . . .
O6 O 0.2953(3) 0.21160(11) 0.48056(10) 0.0225(5) Uani 1 1 d . . . . .
O7 O 0.2913(5) 0.05100(12) 0.48581(12) 0.0422(7) Uani 1 1 d G . . . .
H7A H 0.296116 -0.000139 0.492279 0.063 Uiso 1 1 d DG U . . .
H7B H 0.314579 0.057859 0.441350 0.063 Uiso 1 1 d DG U . . .
N1 N 0.2867(4) 0.05079(13) 0.63624(13) 0.0202(5) Uani 1 1 d . . . . .
N2 N 0.2011(4) -0.27376(13) 0.87150(13) 0.0203(5) Uani 1 1 d . . . . .
N3 N 0.2905(4) 0.49503(14) 0.43245(14) 0.0271(6) Uani 1 1 d . . . . .
N4 N 0.3065(4) 0.56390(14) 0.40765(14) 0.0248(6) Uani 1 1 d . . . . .
C1 C 0.2108(5) 0.60767(17) 0.52548(17) 0.0249(7) Uani 1 1 d . . . . .
H1A H 0.196063 0.554220 0.539814 0.030 Uiso 1 1 calc R U . . .
C2 C 0.1742(5) 0.66830(17) 0.57055(17) 0.0263(7) Uani 1 1 d . . . . .
H2 H 0.135024 0.656829 0.616137 0.032 Uiso 1 1 calc R U . . .
C3 C 0.1945(5) 0.74732(16) 0.54935(16) 0.0219(6) Uani 1 1 d . . . . .
C4 C 0.2556(4) 0.76464(16) 0.48269(15) 0.0187(6) Uani 1 1 d . . . . .
C5 C 0.2825(5) 0.84879(16) 0.46076(16) 0.0206(6) Uani 1 1 d . . . . .
C6 C 0.2918(5) 0.70206(16) 0.43742(16) 0.0202(6) Uani 1 1 d . . . . .
H6 H 0.331733 0.713038 0.391895 0.024 Uiso 1 1 calc R U . . .
C7 C 0.2699(5) 0.62406(16) 0.45825(16) 0.0211(6) Uani 1 1 d . . . . .
C8 C 0.3221(5) 0.43178(16) 0.38594(16) 0.0223(6) Uani 1 1 d . . . . .
C9 C 0.3695(5) 0.43772(17) 0.31509(17) 0.0275(7) Uani 1 1 d . . . . .
H9 H 0.384122 0.488378 0.294180 0.033 Uiso 1 1 calc R U . . .
C10 C 0.3946(5) 0.37009(18) 0.27617(17) 0.0286(7) Uani 1 1 d . . . . .
H10 H 0.423984 0.374395 0.227919 0.034 Uiso 1 1 calc R U . . .
C11 C 0.3773(5) 0.29488(16) 0.30674(16) 0.0225(6) Uani 1 1 d . . . . .
C12 C 0.3342(4) 0.28837(16) 0.37813(15) 0.0191(6) Uani 1 1 d . . . . .
C13 C 0.3081(5) 0.35729(16) 0.41634(16) 0.0208(6) Uani 1 1 d . . . . .
H13 H 0.279798 0.353271 0.464779 0.025 Uiso 1 1 calc R U . . .
C14 C 0.3229(4) 0.20963(16) 0.41438(16) 0.0194(6) Uani 1 1 d . . . . .
C15 C 0.4322(5) 0.02308(17) 0.68509(16) 0.0233(6) Uani 1 1 d . . . . .
H15 H 0.553167 0.045958 0.686159 0.028 Uiso 1 1 calc R U . . .
C16 C 0.4145(5) -0.03747(17) 0.73418(17) 0.0247(7) Uani 1 1 d . . . . .
H16 H 0.520554 -0.054474 0.769157 0.030 Uiso 1 1 calc R U . . .
C17 C 0.2387(5) -0.07336(16) 0.73176(15) 0.0194(6) Uani 1 1 d . . . . .
C18 C 0.0875(5) -0.04497(16) 0.68016(15) 0.0210(6) Uani 1 1 d . . . . .
H18 H -0.034229 -0.067804 0.676717 0.025 Uiso 1 1 calc R U . . .
C19 C 0.1170(5) 0.01695(16) 0.63391(16) 0.0208(6) Uani 1 1 d . . . . .
H19 H 0.012951 0.036251 0.599167 0.025 Uiso 1 1 calc R U . . .
C20 C 0.2181(4) -0.14158(16) 0.78110(15) 0.0200(6) Uani 1 1 d . . . . .
C21 C 0.3230(5) -0.14507(17) 0.85224(16) 0.0242(6) Uani 1 1 d . . . . .
H21 H 0.402704 -0.102161 0.871255 0.029 Uiso 1 1 calc R U . . .
C22 C 0.3106(5) -0.21167(17) 0.89526(16) 0.0226(6) Uani 1 1 d . . . . .
H22 H 0.383211 -0.213282 0.943853 0.027 Uiso 1 1 calc R U . . .
C23 C 0.0956(5) -0.26939(17) 0.80348(16) 0.0248(7) Uani 1 1 d . . . . .
H23 H 0.014651 -0.312526 0.786256 0.030 Uiso 1 1 calc R U . . .
C24 C 0.0996(5) -0.20466(17) 0.75735(16) 0.0238(7) Uani 1 1 d . . . . .
H24 H 0.021693 -0.203559 0.709762 0.029 Uiso 1 1 calc R U . . .

loop_
_atom_site_aniso_label
_atom_site_aniso_U_11
_atom_site_aniso_U_22
_atom_site_aniso_U_33
_atom_site_aniso_U_23
_atom_site_aniso_U_13
_atom_site_aniso_U_12
Cu1 0.0332(2) 0.00974(15) 0.01522(17) 0.00005(13) 0.00776(14) -0.00102(15)
O1 0.0544(17) 0.0172(10) 0.0270(12) -0.0036(9) 0.0192(12) -0.0021(11)
O2 0.0509(16) 0.0120(9) 0.0308(12) -0.0013(8) 0.0176(11) 0.0009(10)
O3 0.0322(13) 0.0172(9) 0.0223(10) 0.0041(8) 0.0087(9) -0.0001(9)
O4 0.0617(18) 0.0191(10) 0.0249(12) -0.0006(9) 0.0201(12) 0.0049(11)
O5 0.0475(15) 0.0145(10) 0.0223(11) -0.0013(8) 0.0122(10) 0.0025(9)
O6 0.0418(14) 0.0137(9) 0.0144(10) 0.0006(7) 0.0111(9) 0.0002(9)
O7 0.097(2) 0.0130(10) 0.0205(11) -0.0030(8) 0.0210(13) -0.0106(13)
N1 0.0311(16) 0.0136(11) 0.0168(12) 0.0011(9) 0.0069(11) -0.0004(10)
N2 0.0312(16) 0.0142(11) 0.0179(12) -0.0002(9) 0.0111(11) 0.0000(10)
N3 0.0411(18) 0.0114(11) 0.0304(14) -0.0007(10) 0.0108(13) 0.0003(11)
N4 0.0338(17) 0.0132(11) 0.0284(13) 0.0013(10) 0.0079(12) 0.0014(11)
C1 0.0320(19) 0.0159(13) 0.0276(16) 0.0061(11) 0.0075(14) -0.0038(13)
C2 0.036(2) 0.0206(14) 0.0239(15) 0.0053(12) 0.0100(14) -0.0007(14)
C3 0.0278(18) 0.0169(13) 0.0219(14) 0.0004(11) 0.0065(13) -0.0003(12)
C4 0.0240(16) 0.0147(12) 0.0182(13) 0.0029(10) 0.0058(12) -0.0001(11)
C5 0.0270(17) 0.0142(13) 0.0201(14) -0.0003(10) 0.0031(12) 0.0003(12)
C6 0.0244(17) 0.0152(13) 0.0211(14) 0.0018(10) 0.0047(13) 0.0004(12)
C7 0.0268(17) 0.0131(12) 0.0234(14) -0.0005(11) 0.0046(12) -0.0002(12)
C8 0.0298(18) 0.0128(12) 0.0251(15) 0.0005(11) 0.0070(13) 0.0005(12)
C9 0.037(2) 0.0182(14) 0.0278(16) 0.0081(12) 0.0082(15) 0.0012(13)
C10 0.044(2) 0.0235(15) 0.0219(15) 0.0067(12) 0.0143(14) 0.0043(15)
C11 0.0299(19) 0.0171(13) 0.0218(14) 0.0004(11) 0.0080(13) 0.0025(12)
C12 0.0258(17) 0.0138(12) 0.0186(14) 0.0020(10) 0.0061(12) 0.0003(12)
C13 0.0292(17) 0.0157(13) 0.0188(13) 0.0023(10) 0.0074(12) 0.0004(12)
C14 0.0239(17) 0.0145(12) 0.0204(14) 0.0006(10) 0.0054(12) 0.0002(12)
C15 0.0265(18) 0.0196(13) 0.0239(15) 0.0034(11) 0.0047(13) -0.0039(13)
C16 0.0281(19) 0.0222(14) 0.0235(15) 0.0078(12) 0.0039(13) -0.0002(13)
C17 0.0291(18) 0.0148(12) 0.0158(13) 0.0006(10) 0.0077(12) -0.0002(12)
C18 0.0266(17) 0.0170(13) 0.0195(14) 0.0010(11) 0.0046(13) -0.0021(12)
C19 0.0265(17) 0.0162(13) 0.0190(14) 0.0010(10) 0.0021(12) -0.0007(12)
C20 0.0228(16) 0.0187(13) 0.0193(13) 0.0040(11) 0.0058(12) -0.0004(12)
C21 0.0283(18) 0.0208(14) 0.0230(15) 0.0019(11) 0.0033(13) -0.0047(13)
C22 0.0256(18) 0.0227(14) 0.0194(14) 0.0044(11) 0.0034(13) -0.0029(13)
C23 0.039(2) 0.0178(13) 0.0171(14) 0.0005(11) 0.0045(13) -0.0062(13)
C24 0.0337(19) 0.0228(14) 0.0148(13) 0.0011(11) 0.0040(13) -0.0050(13)

loop_
_atom_type_symbol
_atom_type_description
_atom_type_scat_dispersion_real
_atom_type_scat_dispersion_imag
_atom_type_scat_source
C C 0.0033 0.0016 'International Tables Vol C Tables 4.2.6.8 and 6.1.1.4'
H H 0.0000 0.0000 'International Tables Vol C Tables 4.2.6.8 and 6.1.1.4'
Cu Cu 0.3201 1.2651 'International Tables Vol C Tables 4.2.6.8 and 6.1.1.4'
N N 0.0061 0.0033 'International Tables Vol C Tables 4.2.6.8 and 6.1.1.4'
O O 0.0106 0.0060 'International Tables Vol C Tables 4.2.6.8 and 6.1.1.4'

loop_
_geom_angle_atom_site_label_1
_geom_angle_atom_site_label_2
_geom_angle_atom_site_label_3
_geom_angle
_geom_angle_site_symmetry_1
_geom_angle_site_symmetry_3
_geom_angle_publ_flag
O6 Cu1 O3 97.40(9) . 3_666 ?
O6 Cu1 N1 168.57(11) . . ?
O6 Cu1 N2 86.49(8) . 2_556 ?
O7 Cu1 O3 99.65(11) . 3_666 ?
O7 Cu1 O6 88.43(8) . . ?
O7 Cu1 N1 88.86(9) . . ?
O7 Cu1 N2 169.39(12) . 2_556 ?
N1 Cu1 O3 94.00(9) . 3_666 ?
N1 Cu1 N2 94.30(9) . 2_556 ?
N2 Cu1 O3 90.24(9) 2_556 3_666 ?
C3 O1 H1 109.5 . . ?
C5 O3 Cu1 113.4(2) . 3_666 ?
C11 O4 H4 109.5 . . ?
C14 O6 Cu1 133.95(18) . . ?
Cu1 O7 H7A 128.4 . . ?
Cu1 O7 H7B 123.6 . . ?
H7A O7 H7B 104.5 . . ?
C15 N1 Cu1 122.2(2) . . ?
C15 N1 C19 118.3(2) . . ?
C19 N1 Cu1 119.2(2) . . ?
C22 N2 Cu1 120.3(2) . 2_546 ?
C22 N2 C23 117.6(2) . . ?
C23 N2 Cu1 121.9(2) . 2_546 ?
N4 N3 C8 116.3(2) . . ?
N3 N4 C7 112.2(2) . . ?
C2 C1 H1A 119.8 . . ?
C2 C1 C7 120.4(3) . . ?
C7 C1 H1A 119.8 . . ?
C1 C2 H2 120.0 . . ?
C1 C2 C3 120.0(3) . . ?
C3 C2 H2 120.0 . . ?
O1 C3 C2 117.7(2) . . ?
O1 C3 C4 122.1(2) . . ?
C2 C3 C4 120.3(3) . . ?
C3 C4 C5 120.5(2) . . ?
C6 C4 C3 118.9(2) . . ?
C6 C4 C5 120.6(2) . . ?
O2 C5 C4 116.3(2) . . ?
O3 C5 O2 123.5(3) . . ?
O3 C5 C4 120.1(2) . . ?
C4 C6 H6 119.7 . . ?
C7 C6 C4 120.6(3) . . ?
C7 C6 H6 119.7 . . ?
C1 C7 N4 123.5(2) . . ?
C6 C7 N4 116.7(2) . . ?
C6 C7 C1 119.8(3) . . ?
C9 C8 N3 126.8(3) . . ?
C13 C8 N3 114.2(2) . . ?
C13 C8 C9 119.0(3) . . ?
C8 C9 H9 120.1 . . ?
C10 C9 C8 119.9(3) . . ?
C10 C9 H9 120.1 . . ?
C9 C10 H10 119.6 . . ?
C9 C10 C11 120.8(3) . . ?
C11 C10 H10 119.6 . . ?
O4 C11 C10 118.3(2) . . ?
O4 C11 C12 122.0(2) . . ?
C10 C11 C12 119.7(3) . . ?
C11 C12 C14 121.6(2) . . ?
C13 C12 C11 118.6(2) . . ?
C13 C12 C14 119.7(2) . . ?
C8 C13 C12 122.0(3) . . ?
C8 C13 H13 119.0 . . ?
C12 C13 H13 119.0 . . ?
O5 C14 O6 125.3(2) . . ?
O5 C14 C12 118.9(2) . . ?
O6 C14 C12 115.8(2) . . ?
N1 C15 H15 118.6 . . ?
N1 C15 C16 122.8(3) . . ?
C16 C15 H15 118.6 . . ?
C15 C16 H16 120.4 . . ?
C15 C16 C17 119.3(3) . . ?
C17 C16 H16 120.4 . . ?
C16 C17 C20 120.3(3) . . ?
C18 C17 C16 117.8(3) . . ?
C18 C17 C20 121.9(3) . . ?
C17 C18 H18 120.4 . . ?
C19 C18 C17 119.2(3) . . ?
C19 C18 H18 120.4 . . ?
N1 C19 C18 122.6(3) . . ?
N1 C19 H19 118.7 . . ?
C18 C19 H19 118.7 . . ?
C21 C20 C17 120.6(3) . . ?
C24 C20 C17 121.7(3) . . ?
C24 C20 C21 117.7(3) . . ?
C20 C21 H21 120.3 . . ?
C22 C21 C20 119.4(3) . . ?
C22 C21 H21 120.3 . . ?
N2 C22 C21 123.0(3) . . ?
N2 C22 H22 118.5 . . ?
C21 C22 H22 118.5 . . ?
N2 C23 H23 118.6 . . ?
N2 C23 C24 122.8(3) . . ?
C24 C23 H23 118.6 . . ?
C20 C24 C23 119.5(3) . . ?
C20 C24 H24 120.3 . . ?
C23 C24 H24 120.3 . . ?

loop_
_geom_bond_atom_site_label_1
_geom_bond_atom_site_label_2
_geom_bond_distance
_geom_bond_site_symmetry_2
_geom_bond_publ_flag
Cu1 O3 2.257(2) 3_666 ?
Cu1 O6 1.9496(19) . ?
Cu1 O7 1.935(2) . ?
Cu1 N1 2.018(2) . ?
Cu1 N2 2.024(2) 2_556 ?
O1 H1 0.8400 . ?
O1 C3 1.347(3) . ?
O2 C5 1.279(3) . ?
O3 C5 1.249(3) . ?
O4 H4 0.8400 . ?
O4 C11 1.347(3) . ?
O5 C14 1.260(3) . ?
O6 C14 1.267(3) . ?
O7 H7A 0.8701 . ?
O7 H7B 0.8701 . ?
N1 C15 1.336(4) . ?
N1 C19 1.343(4) . ?
N2 C22 1.336(4) . ?
N2 C23 1.342(4) . ?
N3 N4 1.260(3) . ?
N3 C8 1.410(4) . ?
N4 C7 1.432(3) . ?
C1 H1A 0.9500 . ?
C1 C2 1.370(4) . ?
C1 C7 1.404(4) . ?
C2 H2 0.9500 . ?
C2 C3 1.403(4) . ?
C3 C4 1.404(4) . ?
C4 C5 1.497(4) . ?
C4 C6 1.396(4) . ?
C6 H6 0.9500 . ?
C6 C7 1.386(4) . ?
C8 C9 1.407(4) . ?
C8 C13 1.385(4) . ?
C9 H9 0.9500 . ?
C9 C10 1.375(4) . ?
C10 H10 0.9500 . ?
C10 C11 1.401(4) . ?
C11 C12 1.405(4) . ?
C12 C13 1.387(4) . ?
C12 C14 1.494(4) . ?
C13 H13 0.9500 . ?
C15 H15 0.9500 . ?
C15 C16 1.383(4) . ?
C16 H16 0.9500 . ?
C16 C17 1.397(4) . ?
C17 C18 1.394(4) . ?
C17 C20 1.488(4) . ?
C18 H18 0.9500 . ?
C18 C19 1.386(4) . ?
C19 H19 0.9500 . ?
C20 C21 1.388(4) . ?
C20 C24 1.384(4) . ?
C21 H21 0.9500 . ?
C21 C22 1.385(4) . ?
C22 H22 0.9500 . ?
C23 H23 0.9500 . ?
C23 C24 1.385(4) . ?
C24 H24 0.9500 . ?

loop_
_geom_torsion_atom_site_label_1
_geom_torsion_atom_site_label_2
_geom_torsion_atom_site_label_3
_geom_torsion_atom_site_label_4
_geom_torsion
_geom_torsion_site_symmetry_1
_geom_torsion_site_symmetry_2
_geom_torsion_site_symmetry_3
_geom_torsion_site_symmetry_4
_geom_torsion_publ_flag
Cu1 O3 C5 O2 95.4(3) 3_666 . . . ?
Cu1 O3 C5 C4 -84.4(3) 3_666 . . . ?
Cu1 O6 C14 O5 14.9(5) . . . . ?
Cu1 O6 C14 C12 -165.2(2) . . . . ?
Cu1 N1 C15 C16 -175.5(2) . . . . ?
Cu1 N1 C19 C18 174.4(2) . . . . ?
Cu1 N2 C22 C21 -176.9(2) 2_546 . . . ?
Cu1 N2 C23 C24 176.5(2) 2_546 . . . ?
O1 C3 C4 C5 1.8(5) . . . . ?
O1 C3 C4 C6 -178.5(3) . . . . ?
O4 C11 C12 C13 179.8(3) . . . . ?
O4 C11 C12 C14 2.0(5) . . . . ?
N1 C15 C16 C17 1.9(4) . . . . ?
N2 C23 C24 C20 0.7(5) . . . . ?
N3 N4 C7 C1 -4.0(5) . . . . ?
N3 N4 C7 C6 177.3(3) . . . . ?
N3 C8 C9 C10 -179.6(3) . . . . ?
N3 C8 C13 C12 179.8(3) . . . . ?
N4 N3 C8 C9 0.1(5) . . . . ?
N4 N3 C8 C13 178.3(3) . . . . ?
C1 C2 C3 O1 178.7(3) . . . . ?
C1 C2 C3 C4 -1.2(5) . . . . ?
C2 C1 C7 N4 -178.5(3) . . . . ?
C2 C1 C7 C6 0.2(5) . . . . ?
C2 C3 C4 C5 -178.4(3) . . . . ?
C2 C3 C4 C6 1.3(5) . . . . ?
C3 C4 C5 O2 -10.9(5) . . . . ?
C3 C4 C5 O3 168.9(3) . . . . ?
C3 C4 C6 C7 -0.7(5) . . . . ?
C4 C6 C7 N4 178.8(3) . . . . ?
C4 C6 C7 C1 0.0(5) . . . . ?
C5 C4 C6 C7 179.0(3) . . . . ?
C6 C4 C5 O2 169.4(3) . . . . ?
C6 C4 C5 O3 -10.8(5) . . . . ?
C7 C1 C2 C3 0.4(5) . . . . ?
C8 N3 N4 C7 179.3(3) . . . . ?
C8 C9 C10 C11 -1.3(5) . . . . ?
C9 C8 C13 C12 -1.9(5) . . . . ?
C9 C10 C11 O4 -179.4(3) . . . . ?
C9 C10 C11 C12 -0.1(5) . . . . ?
C10 C11 C12 C13 0.6(5) . . . . ?
C10 C11 C12 C14 -177.2(3) . . . . ?
C11 C12 C13 C8 0.4(5) . . . . ?
C11 C12 C14 O5 -4.5(5) . . . . ?
C11 C12 C14 O6 175.5(3) . . . . ?
C13 C8 C9 C10 2.3(5) . . . . ?
C13 C12 C14 O5 177.7(3) . . . . ?
C13 C12 C14 O6 -2.3(5) . . . . ?
C14 C12 C13 C8 178.3(3) . . . . ?
C15 N1 C19 C18 0.2(4) . . . . ?
C15 C16 C17 C18 -1.1(4) . . . . ?
C15 C16 C17 C20 176.6(3) . . . . ?
C16 C17 C18 C19 -0.1(4) . . . . ?
C16 C17 C20 C21 35.4(4) . . . . ?
C16 C17 C20 C24 -142.4(3) . . . . ?
C17 C18 C19 N1 0.5(4) . . . . ?
C17 C20 C21 C22 -175.7(3) . . . . ?
C17 C20 C24 C23 175.3(3) . . . . ?
C18 C17 C20 C21 -147.0(3) . . . . ?
C18 C17 C20 C24 35.2(4) . . . . ?
C19 N1 C15 C16 -1.5(4) . . . . ?
C20 C17 C18 C19 -177.7(3) . . . . ?
C20 C21 C22 N2 0.0(5) . . . . ?
C21 C20 C24 C23 -2.5(5) . . . . ?
C22 N2 C23 C24 1.5(4) . . . . ?
C23 N2 C22 C21 -1.9(4) . . . . ?
C24 C20 C21 C22 2.2(4) . . . . ?
